data_4337370
loop_
_publ_author_name
'Naik, Susmita'
'Kumaravel, Maruthai'
'Mague, Joel T.'
'Balakrishna, Maravanji S.'

_publ_section_title
;
 Novel Trisphosphine Ligand Containing 1,3,5-Triazine Core,
 [2,4,6-C3N3{C6H4PPh2-p}3]: Synthesis and Transition Metal Chemistry.
;
_journal_issue 3
_journal_name_full 'Inorganic chemistry'
_journal_page_first 1370
_journal_page_last 1381
_journal_paper_doi 10.1021/ic402150k
_journal_volume 53
_journal_year 2014
_chemical_formula_moiety 'C57 H42 N3 P3 S3, 3(C7 H8)'
_chemical_formula_sum 'C78 H66 N3 P3 S3'
_chemical_formula_weight 1234.43
_chemical_name_systematic
; 
 ? 
;
_space_group_IT_number 148
_symmetry_cell_setting rhombohedral
_symmetry_space_group_name_Hall '-R 3'
_symmetry_space_group_name_H-M 'R -3 :H'
_atom_sites_solution_hydrogens geom
_atom_sites_solution_primary direct
_atom_sites_solution_secondary difmap
_audit_creation_method SHELXL-97
_cell_angle_alpha 90.00
_cell_angle_beta 90.00
_cell_angle_gamma 120.00
_cell_formula_units_Z 6
_cell_length_a 19.274(5)
_cell_length_b 19.274(5)
_cell_length_c 31.844(8)
_cell_measurement_reflns_used 9892
_cell_measurement_temperature 100(2)
_cell_measurement_theta_max 27.40
_cell_measurement_theta_min 2.52
_cell_volume 10245(5)
_computing_cell_refinement 'Bruker SAINT (Bruker-AXS 2009)'
_computing_data_collection 'Bruker APEX2 (Bruker-AXS, 2010)'
_computing_data_reduction 'Bruker SAINT (Bruker-AXS 2009)'
_computing_molecular_graphics 'Bruker SHELXTL(Bruker-AXS 2008)'
_computing_publication_material 'Bruker SHELXTL(Bruker-AXS 2008)'
_computing_structure_refinement 'SHELXL (Sheldrick, 2008)'
_computing_structure_solution 'SHELXS (Sheldrick, 2008)'
_diffrn_ambient_temperature 100(2)
_diffrn_measured_fraction_theta_full 0.997
_diffrn_measured_fraction_theta_max 0.997
_diffrn_measurement_device_type 'Bruker Smart APEX CCD'
_diffrn_measurement_method '\f and \w scans'
_diffrn_radiation_monochromator graphite
_diffrn_radiation_source 'fine-focus sealed tube'
_diffrn_radiation_type MoK\a
_diffrn_radiation_wavelength 0.71073
_diffrn_reflns_av_R_equivalents 0.0603
_diffrn_reflns_av_sigmaI/netI 0.0420
_diffrn_reflns_limit_h_max 24
_diffrn_reflns_limit_h_min -24
_diffrn_reflns_limit_k_max 24
_diffrn_reflns_limit_k_min -24
_diffrn_reflns_limit_l_max 41
_diffrn_reflns_limit_l_min -41
_diffrn_reflns_number 29541
_diffrn_reflns_theta_full 27.42
_diffrn_reflns_theta_max 27.42
_diffrn_reflns_theta_min 1.38
_exptl_absorpt_coefficient_mu 0.224
_exptl_absorpt_correction_T_max 0.9741
_exptl_absorpt_correction_T_min 0.8281
_exptl_absorpt_correction_type multi-scan
_exptl_absorpt_process_details 'SADABS (Sheldrick, 2008a)'
_exptl_crystal_colour colourless
_exptl_crystal_density_diffrn 1.200
_exptl_crystal_density_method 'not measured'
_exptl_crystal_description Block
_exptl_crystal_F_000 3888
_exptl_crystal_size_max 0.14
_exptl_crystal_size_mid 0.14
_exptl_crystal_size_min 0.12
_platon_squeeze_details
;
 A region of density well separated from the remainder of the
 structure and highly disordered about the 3-fold axis was
 removed with the SQUEEZE option of t he PLATON package
 (Spek, 2010).
;
_refine_diff_density_max 0.709
_refine_diff_density_min -0.681
_refine_diff_density_rms 0.064
_refine_ls_extinction_method none
_refine_ls_goodness_of_fit_ref 1.078
_refine_ls_hydrogen_treatment constr
_refine_ls_matrix_type full
_refine_ls_number_parameters 260
_refine_ls_number_reflns 5169
_refine_ls_number_restraints 3
_refine_ls_restrained_S_all 1.083
_refine_ls_R_factor_all 0.0627
_refine_ls_R_factor_gt 0.0493
_refine_ls_shift/su_max 0.003
_refine_ls_shift/su_mean 0.000
_refine_ls_structure_factor_coef Fsqd
_refine_ls_weighting_details 'calc w=1/[\s^2^(Fo^2^)+(0.0768P)^2^+9.0816P] where P=(Fo^2^+2Fc^2^)/3'
_refine_ls_weighting_scheme calc
_refine_ls_wR_factor_gt 0.1329
_refine_ls_wR_factor_ref 0.1420
_reflns_number_gt 4135
_reflns_number_total 5169
_reflns_threshold_expression >2sigma(I)
_cod_data_source_file ic402150k_si_001.cif
_cod_data_source_block msb495_0m
_cod_depositor_comments
;
The following automatic conversions were performed:

'_symmetry_cell_setting' value 'Rhombohedral' changed to
'rhombohedral' according to
/usr/data/users/saulius/automatic-downloads/current/ACS/lib/dictionaries/cif_core.dic
dictionary named 'cif_core.dic' version 2.4.2 from 2011-04-26.

Automatic conversion script
Id: cif_fix_values 2281 2013-09-26 08:29:07Z andrius 
;
_cod_original_sg_symbol_H-M R-3
_cod_database_code 4337370

loop_
_symmetry_equiv_pos_as_xyz
'x, y, z'
'-y, x-y, z'
'-x+y, -x, z'
'x+2/3, y+1/3, z+1/3'
'-y+2/3, x-y+1/3, z+1/3'
'-x+y+2/3, -x+1/3, z+1/3'
'x+1/3, y+2/3, z+2/3'
'-y+1/3, x-y+2/3, z+2/3'
'-x+y+1/3, -x+2/3, z+2/3'
'-x, -y, -z'
'y, -x+y, -z'
'x-y, x, -z'
'-x+2/3, -y+1/3, -z+1/3'
'y+2/3, -x+y+1/3, -z+1/3'
'x-y+2/3, x+1/3, -z+1/3'
'-x+1/3, -y+2/3, -z+2/3'
'y+1/3, -x+y+2/3, -z+2/3'
'x-y+1/3, x+2/3, -z+2/3'

loop_
_atom_site_label
_atom_site_type_symbol
_atom_site_fract_x
_atom_site_fract_y
_atom_site_fract_z
_atom_site_U_iso_or_equiv
_atom_site_adp_type
_atom_site_occupancy
_atom_site_symmetry_multiplicity
_atom_site_calc_flag
_atom_site_refinement_flags
_atom_site_disorder_assembly
_atom_site_disorder_group
S1 S -0.18917(3) 0.78504(3) 0.21528(2) 0.03344(17) Uani 1 1 d . . .
P1 P -0.22418(3) 0.86390(3) 0.218865(16) 0.02061(14) Uani 1 1 d . . .
N1 N -0.62210(9) 0.74874(8) 0.21772(5) 0.0173(3) Uani 1 1 d . . .
C1 C -0.19002(11) 0.93378(12) 0.17508(6) 0.0243(4) Uani 1 1 d . . .
C2 C -0.21022(13) 0.99358(14) 0.17171(7) 0.0325(5) Uani 1 1 d . . .
H2 H -0.2406 1.0001 0.1933 0.039 Uiso 1 1 calc R . .
C3 C -0.18610(14) 1.04358(15) 0.13704(7) 0.0382(5) Uani 1 1 d . . .
H3 H -0.1999 1.0844 0.1349 0.046 Uiso 1 1 calc R . .
C4 C -0.14181(14) 1.03427(15) 0.10543(7) 0.0412(6) Uani 1 1 d . . .
H4 H -0.1264 1.0678 0.0813 0.049 Uiso 1 1 calc R . .
C5 C -0.12035(15) 0.97650(16) 0.10910(8) 0.0430(6) Uani 1 1 d . . .
H5 H -0.0893 0.9708 0.0876 0.052 Uiso 1 1 calc R . .
C6 C -0.14361(13) 0.92625(14) 0.14398(7) 0.0335(5) Uani 1 1 d . . .
H6 H -0.1278 0.8870 0.1465 0.040 Uiso 1 1 calc R . .
C7 C -0.19095(11) 0.92325(11) 0.26645(6) 0.0203(4) Uani 1 1 d . . .
C8 C -0.23079(12) 0.89072(12) 0.30414(6) 0.0263(4) Uani 1 1 d . . .
H8 H -0.2788 0.8403 0.3042 0.032 Uiso 1 1 calc R . .
C9 C -0.20084(12) 0.93146(13) 0.34149(6) 0.0310(5) Uani 1 1 d . . .
H9 H -0.2286 0.9092 0.3670 0.037 Uiso 1 1 calc R . .
C10 C -0.13016(12) 1.00497(13) 0.34176(6) 0.0287(4) Uani 1 1 d . . .
H10 H -0.1093 1.0325 0.3675 0.034 Uiso 1 1 calc R . .
C11 C -0.09026(12) 1.03804(12) 0.30445(6) 0.0276(4) Uani 1 1 d . . .
H11 H -0.0422 1.0884 0.3046 0.033 Uiso 1 1 calc R . .
C12 C -0.12059(11) 0.99747(12) 0.26661(6) 0.0244(4) Uani 1 1 d . . .
H12 H -0.0934 1.0204 0.2410 0.029 Uiso 1 1 calc R . .
C13 C -0.33311(10) 0.81748(11) 0.21880(6) 0.0193(4) Uani 1 1 d . . .
C14 C -0.37114(11) 0.86062(11) 0.22901(6) 0.0216(4) Uani 1 1 d . . .
H14 H -0.3402 0.9153 0.2370 0.026 Uiso 1 1 calc R . .
C15 C -0.45386(11) 0.82406(11) 0.22763(6) 0.0202(4) Uani 1 1 d . . .
H15 H -0.4793 0.8542 0.2338 0.024 Uiso 1 1 calc R . .
C16 C -0.50023(10) 0.74265(10) 0.21712(5) 0.0170(4) Uani 1 1 d . . .
C17 C -0.46202(11) 0.69972(10) 0.20741(6) 0.0194(4) Uani 1 1 d . . .
H17 H -0.4930 0.6446 0.2003 0.023 Uiso 1 1 calc R . .
C18 C -0.37917(11) 0.73644(11) 0.20793(6) 0.0209(4) Uani 1 1 d . . .
H18 H -0.3537 0.7067 0.2009 0.025 Uiso 1 1 calc R . .
C19 C -0.58857(10) 0.70255(10) 0.21758(5) 0.0164(4) Uani 1 1 d . . .
C20 C 0.43899(11) 0.42188(9) 0.26919(7) 0.0390(8) Uani 0.888(3) 1 d PGD A 1
C21 C 0.41484(13) 0.42162(11) 0.31034(7) 0.0513(8) Uani 0.888(3) 1 d PG A 1
H21 H 0.4337 0.4707 0.3250 0.062 Uiso 0.888(3) 1 calc PR A 1
C22 C 0.36302(16) 0.34953(15) 0.32999(6) 0.0717(11) Uani 0.888(3) 1 d PG A 1
H22 H 0.3465 0.3494 0.3581 0.086 Uiso 0.888(3) 1 calc PR A 1
C23 C 0.33535(17) 0.27769(11) 0.30849(9) 0.0662(11) Uani 0.888(3) 1 d PG A 1
H23 H 0.2999 0.2284 0.3219 0.079 Uiso 0.888(3) 1 calc PR A 1
C24 C 0.35951(17) 0.27795(9) 0.26733(9) 0.0620(10) Uani 0.888(3) 1 d PG A 1
H24 H 0.3406 0.2288 0.2526 0.074 Uiso 0.888(3) 1 calc PR A 1
C25 C 0.41133(13) 0.35004(12) 0.24768(6) 0.0469(8) Uani 0.888(3) 1 d PG A 1
H25 H 0.4278 0.3502 0.2196 0.056 Uiso 0.888(3) 1 calc PR A 1
C26 C 0.49556(18) 0.50020(19) 0.24797(11) 0.0503(8) Uani 0.888(3) 1 d PD A 1
H26A H 0.5064 0.4898 0.2193 0.076 Uiso 0.888(3) 1 calc PR A 1
H26B H 0.5459 0.5275 0.2638 0.076 Uiso 0.888(3) 1 calc PR A 1
H26C H 0.4711 0.5342 0.2470 0.076 Uiso 0.888(3) 1 calc PR A 1
C20A C 0.4359(9) 0.3992(8) 0.2428(6) 0.0390(8) Uani 0.112(3) 1 d PGD A 2
C21A C 0.4317(12) 0.4216(9) 0.2838(6) 0.0513(8) Uani 0.112(3) 1 d PGD A 2
H21A H 0.4585 0.4767 0.2913 0.062 Uiso 0.112(3) 1 calc PR A 2
C22A C 0.3884(15) 0.3634(13) 0.3138(6) 0.0717(11) Uani 0.112(3) 1 d PG A 2
H22A H 0.3855 0.3787 0.3418 0.086 Uiso 0.112(3) 1 calc PR A 2
C23A C 0.3492(16) 0.2828(12) 0.3028(8) 0.0662(11) Uani 0.112(3) 1 d PG A 2
H23A H 0.3195 0.2430 0.3233 0.079 Uiso 0.112(3) 1 calc PR A 2
C24A C 0.3533(16) 0.2604(8) 0.2618(9) 0.0620(10) Uani 0.112(3) 1 d PG A 2
H24A H 0.3265 0.2054 0.2543 0.074 Uiso 0.112(3) 1 calc PR A 2
C25A C 0.3967(12) 0.3186(9) 0.2318(7) 0.0469(8) Uani 0.112(3) 1 d PGD A 2
H25A H 0.3995 0.3034 0.2038 0.056 Uiso 0.112(3) 1 calc PR A 2
C26A C 0.4632(14) 0.4642(12) 0.2088(7) 0.0503(8) Uani 0.112(3) 1 d PD A 2
H26D H 0.4712 0.4434 0.1822 0.076 Uiso 0.112(3) 1 calc PR A 2
H26E H 0.5136 0.5112 0.2174 0.076 Uiso 0.112(3) 1 calc PR A 2
H26F H 0.4221 0.4795 0.2050 0.076 Uiso 0.112(3) 1 calc PR A 2

loop_
_atom_site_aniso_label
_atom_site_aniso_U_11
_atom_site_aniso_U_22
_atom_site_aniso_U_33
_atom_site_aniso_U_23
_atom_site_aniso_U_13
_atom_site_aniso_U_12
S1 0.0212(3) 0.0278(3) 0.0545(4) -0.0079(2) -0.0037(2) 0.0146(2)
P1 0.0137(2) 0.0199(3) 0.0271(3) -0.00240(18) -0.00018(18) 0.00751(19)
N1 0.0154(7) 0.0159(7) 0.0209(7) 0.0001(6) 0.0000(6) 0.0080(6)
C1 0.0162(9) 0.0267(10) 0.0240(9) -0.0025(8) -0.0007(7) 0.0063(8)
C2 0.0301(11) 0.0372(12) 0.0319(11) 0.0046(9) 0.0050(9) 0.0180(10)
C3 0.0354(12) 0.0392(13) 0.0400(13) 0.0098(10) 0.0009(10) 0.0186(11)
C4 0.0371(13) 0.0430(14) 0.0280(11) 0.0075(10) 0.0011(9) 0.0085(11)
C5 0.0389(13) 0.0466(15) 0.0325(12) -0.0005(10) 0.0116(10) 0.0130(11)
C6 0.0266(11) 0.0344(12) 0.0346(11) -0.0029(9) 0.0071(9) 0.0117(9)
C7 0.0164(9) 0.0209(9) 0.0245(9) -0.0001(7) -0.0011(7) 0.0099(7)
C8 0.0179(9) 0.0255(10) 0.0289(10) 0.0051(8) 0.0019(8) 0.0058(8)
C9 0.0255(10) 0.0373(12) 0.0246(10) 0.0059(9) 0.0025(8) 0.0115(9)
C10 0.0252(10) 0.0341(11) 0.0243(10) -0.0028(8) -0.0032(8) 0.0128(9)
C11 0.0199(9) 0.0254(10) 0.0305(11) -0.0005(8) -0.0006(8) 0.0061(8)
C12 0.0214(10) 0.0232(10) 0.0249(9) 0.0006(7) 0.0027(7) 0.0084(8)
C13 0.0149(8) 0.0186(9) 0.0228(9) -0.0006(7) -0.0005(7) 0.0072(7)
C14 0.0174(9) 0.0142(9) 0.0307(10) -0.0022(7) -0.0009(7) 0.0060(7)
C15 0.0160(9) 0.0166(9) 0.0284(10) -0.0010(7) -0.0009(7) 0.0084(7)
C16 0.0151(8) 0.0159(8) 0.0193(8) 0.0004(7) -0.0011(6) 0.0072(7)
C17 0.0174(9) 0.0157(8) 0.0240(9) -0.0034(7) -0.0020(7) 0.0076(7)
C18 0.0188(9) 0.0196(9) 0.0259(9) -0.0026(7) 0.0002(7) 0.0107(8)
C19 0.0168(9) 0.0166(8) 0.0161(8) -0.0002(6) -0.0003(6) 0.0086(7)
C20 0.0267(13) 0.0355(14) 0.061(2) 0.0064(13) 0.0020(13) 0.0200(11)
C21 0.0429(17) 0.0526(19) 0.062(2) 0.0055(16) 0.0069(15) 0.0263(15)
C22 0.049(2) 0.072(3) 0.097(3) 0.029(2) 0.022(2) 0.033(2)
C23 0.037(2) 0.0467(18) 0.115(3) 0.0306(19) 0.0168(18) 0.0211(15)
C24 0.0363(16) 0.0405(18) 0.117(3) 0.0053(19) 0.0050(17) 0.0252(16)
C25 0.0329(15) 0.049(2) 0.068(2) -0.0049(15) -0.0022(14) 0.0278(15)
C26 0.0448(17) 0.0478(18) 0.064(2) 0.0108(14) 0.0118(14) 0.0270(15)
C20A 0.0267(13) 0.0355(14) 0.061(2) 0.0064(13) 0.0020(13) 0.0200(11)
C21A 0.0429(17) 0.0526(19) 0.062(2) 0.0055(16) 0.0069(15) 0.0263(15)
C22A 0.049(2) 0.072(3) 0.097(3) 0.029(2) 0.022(2) 0.033(2)
C23A 0.037(2) 0.0467(18) 0.115(3) 0.0306(19) 0.0168(18) 0.0211(15)
C24A 0.0363(16) 0.0405(18) 0.117(3) 0.0053(19) 0.0050(17) 0.0252(16)
C25A 0.0329(15) 0.049(2) 0.068(2) -0.0049(15) -0.0022(14) 0.0278(15)
C26A 0.0448(17) 0.0478(18) 0.064(2) 0.0108(14) 0.0118(14) 0.0270(15)

loop_
_atom_type_symbol
_atom_type_description
_atom_type_scat_dispersion_real
_atom_type_scat_dispersion_imag
_atom_type_scat_source
C C 0.0033 0.0016 'International Tables Vol C Tables 4.2.6.8 and 6.1.1.4'
H H 0.0000 0.0000 'International Tables Vol C Tables 4.2.6.8 and 6.1.1.4'
N N 0.0061 0.0033 'International Tables Vol C Tables 4.2.6.8 and 6.1.1.4'
P P 0.1023 0.0942 'International Tables Vol C Tables 4.2.6.8 and 6.1.1.4'
S S 0.1246 0.1234 'International Tables Vol C Tables 4.2.6.8 and 6.1.1.4'

loop_
_geom_angle_atom_site_label_1
_geom_angle_atom_site_label_2
_geom_angle_atom_site_label_3
_geom_angle
_geom_angle_site_symmetry_1
_geom_angle_site_symmetry_3
C7 P1 C1 106.91(9) . .
C7 P1 C13 105.50(8) . .
C1 P1 C13 105.32(9) . .
C7 P1 S1 112.97(6) . .
C1 P1 S1 113.22(7) . .
C13 P1 S1 112.29(6) . .
C19 N1 C19 115.06(17) . 2_575
C6 C1 C2 119.48(19) . .
C6 C1 P1 118.87(17) . .
C2 C1 P1 121.64(15) . .
C3 C2 C1 120.1(2) . .
C3 C2 H2 119.9 . .
C1 C2 H2 119.9 . .
C2 C3 C4 120.2(2) . .
C2 C3 H3 119.9 . .
C4 C3 H3 119.9 . .
C5 C4 C3 119.8(2) . .
C5 C4 H4 120.1 . .
C3 C4 H4 120.1 . .
C4 C5 C6 120.6(2) . .
C4 C5 H5 119.7 . .
C6 C5 H5 119.7 . .
C1 C6 C5 119.7(2) . .
C1 C6 H6 120.1 . .
C5 C6 H6 120.1 . .
C8 C7 C12 119.51(17) . .
C8 C7 P1 119.67(15) . .
C12 C7 P1 120.41(14) . .
C9 C8 C7 120.38(18) . .
C9 C8 H8 119.8 . .
C7 C8 H8 119.8 . .
C8 C9 C10 120.16(19) . .
C8 C9 H9 119.9 . .
C10 C9 H9 119.9 . .
C11 C10 C9 119.95(19) . .
C11 C10 H10 120.0 . .
C9 C10 H10 120.0 . .
C10 C11 C12 120.13(19) . .
C10 C11 H11 119.9 . .
C12 C11 H11 119.9 . .
C7 C12 C11 119.86(18) . .
C7 C12 H12 120.1 . .
C11 C12 H12 120.1 . .
C14 C13 C18 119.59(16) . .
C14 C13 P1 121.76(14) . .
C18 C13 P1 118.65(13) . .
C15 C14 C13 120.26(17) . .
C15 C14 H14 119.9 . .
C13 C14 H14 119.9 . .
C14 C15 C16 120.27(17) . .
C14 C15 H15 119.9 . .
C16 C15 H15 119.9 . .
C17 C16 C15 119.19(16) . .
C17 C16 C19 120.41(16) . .
C15 C16 C19 120.38(16) . .
C18 C17 C16 120.77(16) . .
C18 C17 H17 119.6 . .
C16 C17 H17 119.6 . .
C17 C18 C13 119.90(16) . .
C17 C18 H18 120.0 . .
C13 C18 H18 120.0 . .
N1 C19 N1 124.94(16) . 3_355
N1 C19 C16 117.81(15) . .
N1 C19 C16 117.25(15) 3_355 .
C21 C20 C25 120.0 . .
C21 C20 C26 119.92(19) . .
C25 C20 C26 120.08(19) . .
C20 C21 C22 120.0 . .
C20 C21 H21 120.0 . .
C22 C21 H21 120.0 . .
C23 C22 C21 120.0 . .
C23 C22 H22 120.0 . .
C21 C22 H22 120.0 . .
C22 C23 C24 120.0 . .
C22 C23 H23 120.0 . .
C24 C23 H23 120.0 . .
C25 C24 C23 120.0 . .
C25 C24 H24 120.0 . .
C23 C24 H24 120.0 . .
C24 C25 C20 120.0 . .
C24 C25 H25 120.0 . .
C20 C25 H25 120.0 . .
C20 C26 H26A 109.5 . .
C20 C26 H26B 109.5 . .
H26A C26 H26B 109.5 . .
C20 C26 H26C 109.5 . .
H26A C26 H26C 109.5 . .
H26B C26 H26C 109.5 . .
C21A C20A C25A 120.0 . .
C21A C20A C26A 117.3(8) . .
C25A C20A C26A 120.4(8) . .
C20A C21A C22A 120.0 . .
C20A C21A H21A 120.0 . .
C22A C21A H21A 120.0 . .
C23A C22A C21A 120.0 . .
C23A C22A H22A 120.0 . .
C21A C22A H22A 120.0 . .
C24A C23A C22A 120.0 . .
C24A C23A H23A 120.0 . .
C22A C23A H23A 120.0 . .
C23A C24A C25A 120.0 . .
C23A C24A H24A 120.0 . .
C25A C24A H24A 120.0 . .
C24A C25A C20A 120.0 . .
C24A C25A H25A 120.0 . .
C20A C25A H25A 120.0 . .
C20A C26A H26D 109.5 . .
C20A C26A H26E 109.5 . .
H26D C26A H26E 109.5 . .
C20A C26A H26F 109.5 . .
H26D C26A H26F 109.5 . .
H26E C26A H26F 109.5 . .

loop_
_geom_bond_atom_site_label_1
_geom_bond_atom_site_label_2
_geom_bond_distance
_geom_bond_site_symmetry_2
S1 P1 1.9505(9) .
P1 C7 1.8116(19) .
P1 C1 1.818(2) .
P1 C13 1.8249(19) .
N1 C19 1.336(2) .
N1 C19 1.343(2) 2_575
C1 C6 1.390(3) .
C1 C2 1.393(3) .
C2 C3 1.384(3) .
C2 H2 0.9500 .
C3 C4 1.388(3) .
C3 H3 0.9500 .
C4 C5 1.373(4) .
C4 H4 0.9500 .
C5 C6 1.392(3) .
C5 H5 0.9500 .
C6 H6 0.9500 .
C7 C8 1.394(3) .
C7 C12 1.395(3) .
C8 C9 1.382(3) .
C8 H8 0.9500 .
C9 C10 1.390(3) .
C9 H9 0.9500 .
C10 C11 1.385(3) .
C10 H10 0.9500 .
C11 C12 1.396(3) .
C11 H11 0.9500 .
C12 H12 0.9500 .
C13 C14 1.394(3) .
C13 C18 1.400(3) .
C14 C15 1.385(3) .
C14 H14 0.9500 .
C15 C16 1.404(2) .
C15 H15 0.9500 .
C16 C17 1.390(2) .
C16 C19 1.477(2) .
C17 C18 1.386(2) .
C17 H17 0.9500 .
C18 H18 0.9500 .
C19 N1 1.343(2) 3_355
C20 C21 1.3900 .
C20 C25 1.3900 .
C20 C26 1.509(3) .
C21 C22 1.3900 .
C21 H21 0.9500 .
C22 C23 1.3900 .
C22 H22 0.9500 .
C23 C24 1.3900 .
C23 H23 0.9500 .
C24 C25 1.3900 .
C24 H24 0.9500 .
C25 H25 0.9500 .
C26 H26A 0.9800 .
C26 H26B 0.9800 .
C26 H26C 0.9800 .
C20A C21A 1.3900 .
C20A C25A 1.3900 .
C20A C26A 1.537(17) .
C21A C22A 1.3900 .
C21A H21A 0.9500 .
C22A C23A 1.3900 .
C22A H22A 0.9500 .
C23A C24A 1.3900 .
C23A H23A 0.9500 .
C24A C25A 1.3900 .
C24A H24A 0.9500 .
C25A H25A 0.9500 .
C26A H26D 0.9800 .
C26A H26E 0.9800 .
C26A H26F 0.9800 .

loop_
_platon_squeeze_void_nr
_platon_squeeze_void_average_x
_platon_squeeze_void_average_y
_platon_squeeze_void_average_z
_platon_squeeze_void_volume
_platon_squeeze_void_count_electrons
_platon_squeeze_void_content
1 0.000 0.000 0.000 186 51 ' '
2 0.000 0.000 0.199 7 0 ' '
3 0.000 0.000 0.801 7 0 ' '
4 0.333 0.667 0.667 190 51 ' '
5 0.333 0.667 0.468 6 0 ' '
6 0.333 0.667 0.865 7 0 ' '
7 0.667 0.333 0.333 190 51 ' '
8 0.667 0.333 0.135 7 0 ' '
9 0.667 0.333 0.532 6 0 ' '
